data_7232610
loop_
_publ_author_name
'Shi, Le'
'Shen, Fu-Xing'
'Shao, Dong'
'Zhang, Yi-Quan'
'Wang, Xin-Yi'

_publ_section_title
;
 Syntheses, structures, and magnetic properties of three two-dimensional
 cobalt(ii) single-ion magnets with a CoIIN4X2 octahedral geometry
;
_journal_issue 20
_journal_name_full CrystEngComm
_journal_page_first 3176
_journal_paper_doi 10.1039/C9CE00030E
_journal_volume 21
_journal_year 2019
_chemical_formula_sum 'C20 H28 Co I2 N4 O6 S2'
_chemical_formula_weight 797.31
_space_group_crystal_system orthorhombic
_space_group_IT_number 61
_space_group_name_Hall '-P 2ac 2ab'
_space_group_name_H-M_alt 'P b c a'
_symmetry_space_group_name_Hall '-P 2ac 2ab'
_symmetry_space_group_name_H-M 'P b c a'
_atom_sites_solution_hydrogens mixed
_audit_creation_method SHELXL-2014/7
_audit_update_record
;
2019-04-07 deposited with the CCDC.    2019-04-15 downloaded from the CCDC.
;
_cell_angle_alpha 90
_cell_angle_beta 90
_cell_angle_gamma 90
_cell_formula_units_Z 8
_cell_length_a 12.8028(5)
_cell_length_b 18.2985(7)
_cell_length_c 25.4610(10)
_cell_measurement_reflns_used 9996
_cell_measurement_temperature 296(2)
_cell_measurement_theta_max 27.48
_cell_measurement_theta_min 2.23
_cell_volume 5964.8(4)
_computing_structure_refinement 'SHELXL-2014/7 (Sheldrick, 2014)'
_diffrn_ambient_temperature 296(2)
_diffrn_measured_fraction_theta_full 0.999
_diffrn_measured_fraction_theta_max 0.996
_diffrn_measurement_device_type 'Bruker APEX-II CCD'
_diffrn_measurement_method '\f and \w scans'
_diffrn_radiation_type MoK\a
_diffrn_radiation_wavelength 0.71073
_diffrn_reflns_av_R_equivalents 0.0350
_diffrn_reflns_av_unetI/netI 0.0218
_diffrn_reflns_Laue_measured_fraction_full 0.999
_diffrn_reflns_Laue_measured_fraction_max 0.996
_diffrn_reflns_limit_h_max 16
_diffrn_reflns_limit_h_min -16
_diffrn_reflns_limit_k_max 16
_diffrn_reflns_limit_k_min -23
_diffrn_reflns_limit_l_max 33
_diffrn_reflns_limit_l_min -32
_diffrn_reflns_number 48624
_diffrn_reflns_point_group_measured_fraction_full 0.999
_diffrn_reflns_point_group_measured_fraction_max 0.996
_diffrn_reflns_theta_full 25.242
_diffrn_reflns_theta_max 27.532
_diffrn_reflns_theta_min 2.226
_exptl_absorpt_coefficient_mu 2.824
_exptl_absorpt_correction_T_max 0.7456
_exptl_absorpt_correction_T_min 0.4350
_exptl_absorpt_correction_type multi-scan
_exptl_absorpt_process_details 'Higashi, T. (1995)'
_exptl_crystal_colour PINK
_exptl_crystal_density_diffrn 1.776
_exptl_crystal_description BLOCK
_exptl_crystal_F_000 3112
_exptl_crystal_size_max 0.280
_exptl_crystal_size_mid 0.250
_exptl_crystal_size_min 0.220
_refine_diff_density_max 0.566
_refine_diff_density_min -0.653
_refine_diff_density_rms 0.087
_refine_ls_extinction_method none
_refine_ls_goodness_of_fit_ref 1.043
_refine_ls_hydrogen_treatment mixed
_refine_ls_matrix_type full
_refine_ls_number_parameters 364
_refine_ls_number_reflns 6849
_refine_ls_number_restraints 3
_refine_ls_restrained_S_all 1.043
_refine_ls_R_factor_all 0.0457
_refine_ls_R_factor_gt 0.0295
_refine_ls_shift/su_max 0.003
_refine_ls_shift/su_mean 0.000
_refine_ls_structure_factor_coef Fsqd
_refine_ls_weighting_details 'w=1/[\s^2^(Fo^2^)+(0.0220P)^2^+9.2504P] where P=(Fo^2^+2Fc^2^)/3'
_refine_ls_weighting_scheme calc
_refine_ls_wR_factor_gt 0.0581
_refine_ls_wR_factor_ref 0.0637
_reflns_Friedel_coverage 0.000
_reflns_number_gt 5290
_reflns_number_total 6849
_reflns_threshold_expression 'I > 2\s(I)'
_cod_data_source_file c9ce00030e2.cif
_cod_data_source_block '[Co(dps)2(H2O)2]'
_cod_depositor_comments 'Adding full bibliography for 7232609--7232610.cif.'
_cod_database_code 7232610
_shelx_shelxl_version_number 2014/7
_shelx_space_group_comment
;
The symmetry employed for this shelxl refinement is uniquely defined
by the following loop, which should always be used as a source of
symmetry information in preference to the above space-group names.
They are only intended as comments.
;
_shelx_estimated_absorpt_t_min 0.505
_shelx_estimated_absorpt_t_max 0.575

loop_
_space_group_symop_operation_xyz
'x, y, z'
'-x+1/2, -y, z+1/2'
'x+1/2, -y+1/2, -z'
'-x, y+1/2, -z+1/2'
'-x, -y, -z'
'x-1/2, y, -z-1/2'
'-x-1/2, y-1/2, z'
'x, -y-1/2, z-1/2'

loop_
_atom_site_label
_atom_site_type_symbol
_atom_site_fract_x
_atom_site_fract_y
_atom_site_fract_z
_atom_site_U_iso_or_equiv
_atom_site_adp_type
_atom_site_occupancy
_atom_site_site_symmetry_order
_atom_site_calc_flag
_atom_site_refinement_flags_posn
_atom_site_refinement_flags_adp
I1 I -0.00197(2) 0.41314(2) 0.61605(2) 0.03067(6) Uani 1 1 d . .
I2 I -0.00312(2) 0.13433(2) 0.63364(2) 0.03082(6) Uani 1 1 d . .
Co1 Co 0.49658(3) 0.28767(2) 0.62596(2) 0.01321(7) Uani 1 1 d . .
S1 S 0.21020(6) 0.51534(4) 0.48098(3) 0.02129(14) Uani 1 1 d . .
S2 S 0.80497(9) 0.50916(6) 0.76543(3) 0.0551(3) Uani 1 1 d . .
O2 O 0.37584(16) 0.29363(12) 0.68117(9) 0.0209(4) Uani 1 1 d . .
O1 O 0.61512(16) 0.28087(11) 0.56923(8) 0.0201(4) Uani 1 1 d . .
N4 N 0.07981(16) 0.69989(12) 0.58163(9) 0.0161(5) Uani 1 1 d . .
N2 N 0.93539(17) 0.70176(12) 0.67410(9) 0.0168(5) Uani 1 1 d . .
N3 N 0.41581(17) 0.36703(12) 0.57999(9) 0.0177(5) Uani 1 1 d . .
N1 N 0.58843(17) 0.36740(12) 0.66764(9) 0.0166(5) Uani 1 1 d . .
O6 O 0.39561(19) 0.28397(17) 0.78793(9) 0.0354(6) Uani 1 1 d . .
C19 C 0.02077(19) 0.64329(14) 0.56611(11) 0.0186(6) Uani 1 1 d . .
H19 H -0.0493 0.6428 0.5757 0.022 Uiso 1 1 calc R U
C16 C 0.1625(2) 0.58554(14) 0.52289(10) 0.0165(5) Uani 1 1 d . .
C5 C 0.6464(2) 0.41833(15) 0.64369(11) 0.0209(6) Uani 1 1 d . .
H5 H 0.6412 0.4226 0.6074 0.025 Uiso 1 1 calc R U
C14 C 0.2915(2) 0.46333(14) 0.52238(10) 0.0168(5) Uani 1 1 d . .
C8 C 0.9970(2) 0.64860(14) 0.69297(11) 0.0219(5) Uani 1 1 d . .
H8 H 1.0687 0.6527 0.6881 0.026 Uiso 1 1 calc R U
C20 C 0.0584(2) 0.58594(15) 0.53674(11) 0.0204(6) Uani 1 1 d . .
H20 H 0.0144 0.5481 0.5264 0.024 Uiso 1 1 calc R U
C15 C 0.3054(2) 0.47276(15) 0.57574(11) 0.0218(6) Uani 1 1 d . .
H15 H 0.2731 0.5112 0.5933 0.026 Uiso 1 1 calc R U
C17 C 0.2251(2) 0.64263(15) 0.53926(11) 0.0215(6) Uani 1 1 d . .
H17 H 0.2958 0.6435 0.5308 0.026 Uiso 1 1 calc R U
C1 C 0.5952(2) 0.36472(16) 0.72014(11) 0.0235(6) Uani 1 1 d . .
H1 H 0.5551 0.3302 0.7378 0.028 Uiso 1 1 calc R U
C9 C 0.8327(2) 0.69434(16) 0.68141(11) 0.0249(6) Uani 1 1 d . .
H9 H 0.7887 0.7306 0.6685 0.030 Uiso 1 1 calc R U
C11 C 0.3682(2) 0.42409(15) 0.60254(11) 0.0224(6) Uani 1 1 d . .
H11 H 0.3780 0.4314 0.6384 0.027 Uiso 1 1 calc R U
C3 C 0.7201(2) 0.46061(15) 0.72407(11) 0.0232(6) Uani 1 1 d . .
C7 C 0.9593(3) 0.58804(16) 0.71930(12) 0.0269(6) Uani 1 1 d . .
H7 H 1.0047 0.5524 0.7319 0.032 Uiso 1 1 calc R U
C18 C 0.1811(2) 0.69826(15) 0.56836(11) 0.0201(6) Uani 1 1 d . .
H18 H 0.2237 0.7365 0.5793 0.024 Uiso 1 1 calc R U
C13 C 0.3437(2) 0.40597(16) 0.49821(11) 0.0255(6) Uani 1 1 d . .
H13 H 0.3384 0.3993 0.4621 0.031 Uiso 1 1 calc R U
C12 C 0.4031(2) 0.35936(15) 0.52781(11) 0.0244(6) Uani 1 1 d . .
H12 H 0.4363 0.3206 0.5111 0.029 Uiso 1 1 calc R U
C2 C 0.6580(2) 0.40991(16) 0.74947(11) 0.0257(6) Uani 1 1 d . .
H2 H 0.6587 0.4064 0.7859 0.031 Uiso 1 1 calc R U
C6 C 0.8529(3) 0.58177(16) 0.72650(11) 0.0298(7) Uani 1 1 d . .
C4 C 0.7132(2) 0.46485(16) 0.66985(11) 0.0266(7) Uani 1 1 d . .
H4 H 0.7532 0.4986 0.6514 0.032 Uiso 1 1 calc R U
C10 C 0.7886(2) 0.63576(19) 0.70710(12) 0.0333(8) Uani 1 1 d . .
H10 H 0.7166 0.6327 0.7113 0.040 Uiso 1 1 calc R U
O4 O 0.57889(19) 0.23744(16) 0.46749(9) 0.0318(5) Uani 1 1 d . .
O5 O 0.82211(18) 0.27123(18) 0.58058(11) 0.0388(6) Uani 1 1 d . .
O3 O 0.32805(17) 0.77718(16) 0.66318(11) 0.0405(6) Uani 1 1 d D .
H1W1 H 0.673(3) 0.2798(18) 0.5756(13) 0.026(10) Uiso 1 1 d . .
H2W1 H 0.377(2) 0.2923(18) 0.7102(14) 0.023(10) Uiso 1 1 d . .
H1W2 H 0.603(3) 0.269(2) 0.5375(15) 0.042(11) Uiso 1 1 d . .
H2W2 H 0.305(3) 0.293(2) 0.6780(16) 0.067(14) Uiso 1 1 d . .
H4W1 H 0.565(3) 0.196(2) 0.4569(16) 0.053(13) Uiso 1 1 d . .
H4W2 H 0.561(3) 0.264(2) 0.4475(16) 0.041(13) Uiso 1 1 d . .
H6W1 H 0.408(4) 0.325(3) 0.8074(19) 0.077(16) Uiso 1 1 d . .
H6W2 H 0.416(3) 0.250(2) 0.8030(17) 0.052(14) Uiso 1 1 d . .
H5W2 H 0.856(3) 0.305(2) 0.5864(16) 0.047(13) Uiso 1 1 d . .
H5W1 H 0.855(3) 0.236(3) 0.5953(18) 0.067(15) Uiso 1 1 d . .
H3W2 H 0.362(3) 0.7415(14) 0.659(2) 0.081(17) Uiso 1 1 d D .
H3W1 H 0.365(3) 0.8079(16) 0.6514(17) 0.069(16) Uiso 1 1 d D .

loop_
_atom_site_aniso_label
_atom_site_aniso_U_11
_atom_site_aniso_U_22
_atom_site_aniso_U_33
_atom_site_aniso_U_23
_atom_site_aniso_U_13
_atom_site_aniso_U_12
I1 0.03589(11) 0.02815(10) 0.02795(11) 0.00221(8) -0.00648(9) 0.00082(10)
I2 0.03319(11) 0.03174(11) 0.02754(11) 0.00073(8) -0.00234(9) -0.00132(10)
Co1 0.01432(15) 0.01100(15) 0.01430(16) -0.00039(12) -0.00234(14) 0.00067(15)
S1 0.0291(4) 0.0195(3) 0.0153(3) -0.0030(3) -0.0034(3) 0.0124(3)
S2 0.0833(7) 0.0513(6) 0.0309(5) 0.0273(4) -0.0345(5) -0.0540(6)
O2 0.0177(10) 0.0303(11) 0.0146(11) 0.0013(9) 0.0002(8) 0.0026(8)
O1 0.0148(10) 0.0284(11) 0.0172(11) -0.0034(8) -0.0012(8) -0.0005(8)
N4 0.0176(11) 0.0146(11) 0.0162(11) -0.0010(9) -0.0005(9) 0.0003(9)
N2 0.0198(11) 0.0129(11) 0.0177(12) -0.0003(9) 0.0019(9) -0.0016(9)
N3 0.0212(11) 0.0160(11) 0.0158(12) -0.0018(9) -0.0027(9) 0.0040(9)
N1 0.0190(11) 0.0144(11) 0.0164(12) -0.0007(9) -0.0005(9) -0.0024(9)
O6 0.0376(13) 0.0461(16) 0.0226(13) 0.0053(12) -0.0036(10) -0.0086(12)
C19 0.0163(13) 0.0176(13) 0.0219(14) -0.0033(11) 0.0021(10) -0.0032(10)
C16 0.0236(13) 0.0128(12) 0.0132(13) 0.0004(10) -0.0016(10) 0.0070(11)
C5 0.0284(15) 0.0187(14) 0.0156(14) 0.0037(11) -0.0022(11) -0.0051(12)
C14 0.0200(13) 0.0131(12) 0.0172(13) 0.0001(10) -0.0021(10) 0.0038(10)
C8 0.0227(13) 0.0185(13) 0.0246(14) 0.0026(10) 0.0024(12) 0.0003(13)
C20 0.0238(14) 0.0143(13) 0.0230(15) -0.0043(11) -0.0021(11) -0.0024(11)
C15 0.0296(15) 0.0158(13) 0.0201(14) -0.0050(11) -0.0007(11) 0.0084(12)
C17 0.0159(13) 0.0225(14) 0.0262(16) -0.0018(12) 0.0012(11) 0.0016(11)
C1 0.0271(14) 0.0250(15) 0.0185(15) 0.0034(12) 0.0024(11) -0.0131(13)
C9 0.0235(14) 0.0272(16) 0.0238(16) 0.0065(12) -0.0013(12) -0.0028(12)
C11 0.0312(15) 0.0195(14) 0.0165(14) -0.0040(11) -0.0029(12) 0.0055(12)
C3 0.0285(15) 0.0183(14) 0.0228(15) 0.0062(11) -0.0093(12) -0.0109(12)
C7 0.0412(17) 0.0147(14) 0.0247(16) 0.0034(12) -0.0067(13) -0.0035(13)
C18 0.0197(13) 0.0188(14) 0.0217(14) -0.0052(11) -0.0011(11) -0.0027(11)
C13 0.0372(16) 0.0272(16) 0.0121(13) -0.0031(12) -0.0022(12) 0.0155(13)
C12 0.0326(16) 0.0224(15) 0.0182(15) -0.0039(11) 0.0003(12) 0.0136(13)
C2 0.0348(16) 0.0276(15) 0.0147(14) 0.0046(12) -0.0011(12) -0.0123(13)
C6 0.0451(18) 0.0262(16) 0.0183(15) 0.0085(12) -0.0135(13) -0.0217(14)
C4 0.0343(16) 0.0230(15) 0.0225(15) 0.0078(12) -0.0007(12) -0.0135(13)
C10 0.0231(15) 0.047(2) 0.0296(18) 0.0152(15) -0.0074(13) -0.0179(15)
O4 0.0385(13) 0.0346(14) 0.0224(13) -0.0041(11) -0.0055(10) -0.0052(12)
O5 0.0213(11) 0.0489(17) 0.0462(16) 0.0055(13) -0.0108(11) -0.0050(12)
O3 0.0192(11) 0.0445(15) 0.0577(17) -0.0194(14) 0.0118(11) -0.0041(12)

loop_
_atom_type_symbol
_atom_type_description
_atom_type_scat_dispersion_real
_atom_type_scat_dispersion_imag
_atom_type_scat_source
C C 0.0033 0.0016 'International Tables Vol C Tables 4.2.6.8 and 6.1.1.4'
H H 0.0000 0.0000 'International Tables Vol C Tables 4.2.6.8 and 6.1.1.4'
N N 0.0061 0.0033 'International Tables Vol C Tables 4.2.6.8 and 6.1.1.4'
O O 0.0106 0.0060 'International Tables Vol C Tables 4.2.6.8 and 6.1.1.4'
S S 0.1246 0.1234 'International Tables Vol C Tables 4.2.6.8 and 6.1.1.4'
Co Co 0.3494 0.9721 'International Tables Vol C Tables 4.2.6.8 and 6.1.1.4'
I I -0.4742 1.8119 'International Tables Vol C Tables 4.2.6.8 and 6.1.1.4'

loop_
_geom_angle_atom_site_label_1
_geom_angle_atom_site_label_2
_geom_angle_atom_site_label_3
_geom_angle
_geom_angle_site_symmetry_1
_geom_angle_site_symmetry_3
O2 Co1 O1 178.63(9) . .
O2 Co1 N3 88.57(8) . .
O1 Co1 N3 90.76(9) . .
O2 Co1 N1 92.13(8) . .
O1 Co1 N1 89.11(8) . .
N3 Co1 N1 94.24(8) . .
O2 Co1 N2 87.42(8) . 7_755
O1 Co1 N2 93.18(8) . 7_755
N3 Co1 N2 174.53(8) . 7_755
N1 Co1 N2 89.62(8) . 7_755
O2 Co1 N4 93.12(8) . 7_655
O1 Co1 N4 85.68(8) . 7_655
N3 Co1 N4 90.00(8) . 7_655
N1 Co1 N4 173.33(8) . 7_655
N2 Co1 N4 86.52(8) 7_755 7_655
C14 S1 C16 103.56(12) . .
C3 S2 C6 105.02(13) . .
C18 N4 C19 117.0(2) . .
C18 N4 Co1 125.27(18) . 7_665
C19 N4 Co1 117.75(17) . 7_665
C9 N2 C8 117.1(2) . .
C9 N2 Co1 123.12(19) . 7_765
C8 N2 Co1 119.37(18) . 7_765
C11 N3 C12 116.7(2) . .
C11 N3 Co1 121.11(18) . .
C12 N3 Co1 121.96(18) . .
C5 N1 C1 116.3(2) . .
C5 N1 Co1 123.37(18) . .
C1 N1 Co1 120.14(18) . .
N4 C19 C20 123.5(2) . .
C20 C16 C17 118.7(2) . .
C20 C16 S1 119.3(2) . .
C17 C16 S1 121.9(2) . .
N1 C5 C4 123.6(3) . .
C15 C14 C13 117.9(2) . .
C15 C14 S1 126.7(2) . .
C13 C14 S1 115.3(2) . .
N2 C8 C7 123.4(3) . .
C19 C20 C16 118.8(2) . .
C11 C15 C14 118.7(2) . .
C18 C17 C16 118.9(2) . .
N1 C1 C2 123.9(3) . .
N2 C9 C10 123.3(3) . .
N3 C11 C15 123.8(3) . .
C2 C3 C4 117.9(3) . .
C2 C3 S2 114.5(2) . .
C4 C3 S2 127.5(2) . .
C6 C7 C8 118.4(3) . .
N4 C18 C17 123.2(3) . .
C12 C13 C14 119.6(3) . .
N3 C12 C13 123.1(3) . .
C1 C2 C3 119.1(3) . .
C10 C6 C7 118.9(3) . .
C10 C6 S2 122.2(3) . .
C7 C6 S2 118.7(2) . .
C5 C4 C3 119.1(3) . .
C9 C10 C6 118.9(3) . .

loop_
_geom_bond_atom_site_label_1
_geom_bond_atom_site_label_2
_geom_bond_distance
_geom_bond_site_symmetry_2
Co1 O2 2.092(2) .
Co1 O1 2.099(2) .
Co1 N3 2.133(2) .
Co1 N1 2.153(2) .
Co1 N2 2.176(2) 7_755
Co1 N4 2.193(2) 7_655
S1 C14 1.761(3) .
S1 C16 1.778(3) .
S2 C3 1.755(3) .
S2 C6 1.768(3) .
N4 C18 1.340(3) .
N4 C19 1.342(3) .
N4 Co1 2.194(2) 7_665
N2 C9 1.335(3) .
N2 C8 1.341(3) .
N2 Co1 2.175(2) 7_765
N3 C11 1.338(3) .
N3 C12 1.346(4) .
N1 C5 1.338(3) .
N1 C1 1.340(3) .
C19 C20 1.376(4) .
C16 C20 1.378(4) .
C16 C17 1.382(4) .
C5 C4 1.379(4) .
C14 C15 1.381(4) .
C14 C13 1.388(4) .
C8 C7 1.382(4) .
C15 C11 1.380(4) .
C17 C18 1.379(4) .
C1 C2 1.374(4) .
C9 C10 1.377(4) .
C3 C2 1.382(4) .
C3 C4 1.385(4) .
C7 C6 1.379(4) .
C13 C12 1.369(4) .
C6 C10 1.378(4) .

loop_
_geom_torsion_atom_site_label_1
_geom_torsion_atom_site_label_2
_geom_torsion_atom_site_label_3
_geom_torsion_atom_site_label_4
_geom_torsion
_geom_torsion_site_symmetry_1
C18 N4 C19 C20 -1.6(4) .
Co1 N4 C19 C20 177.9(2) 7_665
C14 S1 C16 C20 -111.2(2) .
C14 S1 C16 C17 73.2(2) .
C1 N1 C5 C4 2.3(4) .
Co1 N1 C5 C4 -173.4(2) .
C16 S1 C14 C15 5.1(3) .
C16 S1 C14 C13 -176.9(2) .
C9 N2 C8 C7 -0.3(4) .
Co1 N2 C8 C7 -173.2(2) 7_765
N4 C19 C20 C16 0.9(4) .
C17 C16 C20 C19 0.3(4) .
S1 C16 C20 C19 -175.5(2) .
C13 C14 C15 C11 -1.5(4) .
S1 C14 C15 C11 176.5(2) .
C20 C16 C17 C18 -0.7(4) .
S1 C16 C17 C18 175.0(2) .
C5 N1 C1 C2 -0.8(4) .
Co1 N1 C1 C2 175.0(2) .
C8 N2 C9 C10 0.2(4) .
Co1 N2 C9 C10 172.8(2) 7_765
C12 N3 C11 C15 2.2(4) .
Co1 N3 C11 C15 -172.7(2) .
C14 C15 C11 N3 -1.0(4) .
C6 S2 C3 C2 -167.8(2) .
C6 S2 C3 C4 16.0(3) .
N2 C8 C7 C6 0.2(4) .
C19 N4 C18 C17 1.2(4) .
Co1 N4 C18 C17 -178.3(2) 7_665
C16 C17 C18 N4 -0.1(4) .
C15 C14 C13 C12 2.6(4) .
S1 C14 C13 C12 -175.5(2) .
C11 N3 C12 C13 -1.0(4) .
Co1 N3 C12 C13 173.9(2) .
C14 C13 C12 N3 -1.4(5) .
N1 C1 C2 C3 -1.4(5) .
C4 C3 C2 C1 2.0(4) .
S2 C3 C2 C1 -174.5(2) .
C8 C7 C6 C10 0.2(5) .
C8 C7 C6 S2 -174.1(2) .
C3 S2 C6 C10 63.9(3) .
C3 S2 C6 C7 -122.1(3) .
N1 C5 C4 C3 -1.6(5) .
C2 C3 C4 C5 -0.7(5) .
S2 C3 C4 C5 175.4(2) .
N2 C9 C10 C6 0.1(5) .
C7 C6 C10 C9 -0.3(5) .
S2 C6 C10 C9 173.8(2) .
